data_4321462
loop_
_publ_author_name
'Maomian Fan'
'Igor V. Shevchenko'
'R. Harmony Voorhies'
'Scott F. Eckert'
'Hongming Zhang'
'Michael Lattman'

_publ_section_title
;
 Main-Group-Element Calix[4]arenes: Variable Coordination and
 Conformational Isomerism at Phosphorus and Silicon
;
_journal_name_full 'Inorganic Chemistry'
_journal_page_first 4704
_journal_page_last 4712
_journal_paper_doi 10.1021/ic000349n
_journal_volume 39
_journal_year 2000
_chemical_formula_sum 'C53 H66 O4 Si'
_chemical_formula_weight 795.15
_chemical_name_systematic
;
 ?
;
_space_group_IT_number 2
_symmetry_cell_setting triclinic
_symmetry_space_group_name_Hall '-P 1'
_symmetry_space_group_name_H-M 'P -1'
_atom_sites_solution_hydrogens geom
_atom_sites_solution_primary direct
_atom_sites_solution_secondary difmap
_audit_creation_method SHELXL
_cell_angle_alpha 92.61(2)
_cell_angle_beta 103.85(2)
_cell_angle_gamma 112.01(2)
_cell_formula_units_Z 2
_cell_length_a 12.756(4)
_cell_length_b 13.006(3)
_cell_length_c 15.291(3)
_cell_measurement_reflns_used 25
_cell_measurement_temperature 220(2)
_cell_measurement_theta_max 15
_cell_measurement_theta_min 10
_cell_volume 2257.7(11)
_computing_cell_refinement 'Siemens XSCANS'
_computing_data_collection 'Siemens XSCANS'
_computing_data_reduction 'Siemens XSCANS'
_computing_molecular_graphics 'SHELXL-93 (Sheldrick, 1993)'
_computing_publication_material 'SHELXL-93 (Sheldrick, 1993)'
_computing_structure_refinement 'SHELXL-93 (Sheldrick, 1993)'
_computing_structure_solution 'SHELXS-86 (Sheldrick, 1990)'
_diffrn_ambient_temperature 220(2)
_diffrn_measurement_device 'Siemens P4'
_diffrn_measurement_method '2\q/\w scans'
_diffrn_radiation_monochromator graphite
_diffrn_radiation_source 'fine-focus sealed tube'
_diffrn_radiation_type MoK\a
_diffrn_radiation_wavelength 0.71073
_diffrn_reflns_av_R_equivalents 0.0592
_diffrn_reflns_av_sigmaI/netI 0.0457
_diffrn_reflns_limit_h_max 14
_diffrn_reflns_limit_h_min 0
_diffrn_reflns_limit_k_max 13
_diffrn_reflns_limit_k_min -14
_diffrn_reflns_limit_l_max 16
_diffrn_reflns_limit_l_min -16
_diffrn_reflns_number 6605
_diffrn_reflns_theta_max 23.00
_diffrn_reflns_theta_min 1.71
_diffrn_standards_number 3
_exptl_absorpt_coefficient_mu 0.097
_exptl_crystal_colour colorless
_exptl_crystal_density_diffrn 1.170
_exptl_crystal_description prismatic
_exptl_crystal_F_000 860
_exptl_crystal_size_max 0.35
_exptl_crystal_size_mid 0.30
_exptl_crystal_size_min 0.20
_refine_diff_density_max 0.579
_refine_diff_density_min -0.423
_refine_diff_density_rms 0.064
_refine_ls_extinction_method none
_refine_ls_goodness_of_fit_all 1.017
_refine_ls_goodness_of_fit_obs 1.068
_refine_ls_matrix_type full
_refine_ls_number_parameters 538
_refine_ls_number_reflns 5726
_refine_ls_number_restraints 0
_refine_ls_restrained_S_all 1.057
_refine_ls_restrained_S_obs 1.068
_refine_ls_R_factor_all 0.0808
_refine_ls_R_factor_obs 0.0519
_refine_ls_shift/esd_max 0.000
_refine_ls_shift/esd_mean 0.000
_refine_ls_structure_factor_coef Fsqd
_refine_ls_weighting_details 'w=1/[\s^2^(Fo^2^)+(0.0665P)^2^+1.7026P] where P=(Fo^2^+2Fc^2^)/3'
_refine_ls_weighting_scheme calc
_refine_ls_wR_factor_all 0.1453
_refine_ls_wR_factor_obs 0.1237
_reflns_number_observed 4582
_reflns_number_total 6267
_reflns_observed_criterion >2sigma(I)
_cod_data_source_file ic000349n_1.cif
_cod_data_source_block mf-sit01_IC000349_structure_3a
_cod_depositor_comments
;
The following automatic conversions were performed:

'_refine_ls_weighting_scheme' value 'calc
w=1/[\s^2^(Fo^2^)+(0.0665P)^2^+1.7026P] where P=(Fo^2^+2Fc^2^)/3' was
changed to 'calc'. New tag '_refine_ls_weighting_details' was
created. The value of the new tag was set to
'w=1/[\s^2^(Fo^2^)+(0.0665P)^2^+1.7026P] where P=(Fo^2^+2Fc^2^)/3'.

Automatic conversion script
Id: cif_fix_values 3143 2015-03-26 13:38:13Z robertas 
;
_cod_original_cell_volume 2258(1)
_cod_database_code 4321462

loop_
_symmetry_equiv_pos_as_xyz
'x, y, z'
'-x, -y, -z'

loop_
_atom_site_aniso_label
_atom_site_aniso_U_11
_atom_site_aniso_U_22
_atom_site_aniso_U_33
_atom_site_aniso_U_23
_atom_site_aniso_U_13
_atom_site_aniso_U_12
Si 0.0280(5) 0.0246(4) 0.0234(4) 0.0045(3) 0.0074(3) 0.0126(4)
O1 0.0308(12) 0.0319(12) 0.0356(12) 0.0097(9) 0.0122(10) 0.0098(10)
O4 0.0308(11) 0.0235(11) 0.0286(11) 0.0027(8) 0.0110(9) 0.0117(9)
O3 0.0287(11) 0.0299(11) 0.0260(11) 0.0078(9) 0.0081(9) 0.0126(9)
O2 0.0312(11) 0.0329(11) 0.0224(10) 0.0005(9) 0.0058(9) 0.0185(9)
C1 0.035(2) 0.031(2) 0.041(2) 0.0090(14) 0.0085(15) 0.0131(15)
C2 0.052(2) 0.047(2) 0.057(2) 0.026(2) 0.016(2) 0.019(2)
C11 0.021(2) 0.030(2) 0.028(2) 0.0071(13) 0.0066(13) 0.0095(13)
C12 0.023(2) 0.031(2) 0.029(2) 0.0016(13) 0.0048(13) 0.0148(14)
C13 0.026(2) 0.033(2) 0.028(2) 0.0030(13) 0.0123(13) 0.0142(14)
C14 0.027(2) 0.031(2) 0.027(2) 0.0050(13) 0.0077(13) 0.0140(14)
C15 0.030(2) 0.030(2) 0.025(2) -0.0006(13) 0.0044(13) 0.0151(14)
C16 0.025(2) 0.036(2) 0.0214(15) 0.0054(13) 0.0042(12) 0.0156(14)
C17 0.033(2) 0.030(2) 0.034(2) 0.0022(14) 0.0114(14) 0.0089(14)
C18 0.064(3) 0.053(2) 0.050(2) 0.020(2) 0.020(2) 0.005(2)
C19 0.033(2) 0.051(2) 0.112(4) 0.011(2) 0.027(2) 0.008(2)
C20 0.064(3) 0.041(2) 0.053(2) -0.004(2) 0.024(2) -0.003(2)
C21 0.029(2) 0.024(2) 0.025(2) 0.0035(12) 0.0130(13) 0.0113(13)
C22 0.023(2) 0.026(2) 0.027(2) 0.0052(13) 0.0111(13) 0.0080(13)
C23 0.027(2) 0.034(2) 0.025(2) -0.0004(13) 0.0086(13) 0.0073(14)
C24 0.031(2) 0.028(2) 0.032(2) -0.0019(13) 0.0119(14) 0.0073(14)
C25 0.031(2) 0.027(2) 0.037(2) 0.0018(14) 0.0112(15) 0.0141(14)
C26 0.028(2) 0.0197(15) 0.028(2) 0.0024(12) 0.0094(13) 0.0083(13)
C27 0.041(2) 0.046(2) 0.037(2) -0.007(2) 0.014(2) 0.018(2)
C28 0.080(3) 0.045(2) 0.068(3) -0.009(2) 0.036(2) 0.028(2)
C29 0.063(3) 0.109(4) 0.046(2) -0.031(2) 0.006(2) 0.045(3)
C30 0.061(3) 0.065(3) 0.047(2) 0.004(2) 0.031(2) 0.024(2)
C31 0.024(2) 0.030(2) 0.023(2) 0.0064(13) 0.0035(13) 0.0146(14)
C32 0.026(2) 0.028(2) 0.024(2) 0.0030(12) 0.0029(13) 0.0165(13)
C33 0.029(2) 0.034(2) 0.027(2) 0.0015(13) 0.0060(13) 0.0200(14)
C34 0.028(2) 0.033(2) 0.026(2) 0.0058(13) 0.0049(13) 0.0161(14)
C35 0.027(2) 0.026(2) 0.028(2) 0.0022(13) 0.0021(13) 0.0102(13)
C36 0.025(2) 0.032(2) 0.0175(14) -0.0007(12) -0.0004(12) 0.0147(14)
C37 0.031(2) 0.035(2) 0.036(2) 0.0088(14) 0.0100(14) 0.0142(15)
C38 0.051(2) 0.054(2) 0.069(3) 0.031(2) 0.030(2) 0.028(2)
C39 0.040(2) 0.060(2) 0.037(2) 0.007(2) 0.017(2) 0.016(2)
C40 0.036(2) 0.048(2) 0.041(2) 0.007(2) 0.013(2) 0.011(2)
C41 0.034(2) 0.024(2) 0.0210(15) 0.0036(12) 0.0118(13) 0.0133(14)
C42 0.029(2) 0.029(2) 0.0218(15) -0.0014(12) 0.0090(13) 0.0138(14)
C43 0.031(2) 0.027(2) 0.028(2) -0.0039(13) 0.0069(14) 0.0092(14)
C44 0.037(2) 0.028(2) 0.029(2) 0.0011(13) 0.0099(14) 0.0134(15)
C45 0.036(2) 0.031(2) 0.035(2) 0.0019(14) 0.0092(14) 0.019(2)
C46 0.031(2) 0.025(2) 0.029(2) -0.0007(13) 0.0108(13) 0.0127(14)
C47 0.044(2) 0.027(2) 0.048(2) 0.0038(15) 0.004(2) 0.013(2)
C48 0.101(4) 0.039(2) 0.116(4) 0.006(2) 0.040(3) 0.039(2)
C49 0.134(5) 0.045(2) 0.060(3) 0.022(2) 0.003(3) 0.024(3)
C50 0.064(3) 0.031(2) 0.120(4) 0.023(2) 0.001(3) 0.007(2)
C51 0.029(2) 0.040(2) 0.024(2) 0.0061(13) 0.0089(13) 0.0145(14)
C52 0.031(2) 0.029(2) 0.033(2) 0.0055(13) 0.0096(14) 0.0183(14)
C53 0.029(2) 0.029(2) 0.024(2) -0.0029(13) 0.0031(13) 0.0112(14)
C54 0.028(2) 0.030(2) 0.039(2) 0.0004(14) 0.0101(14) 0.0137(14)
C61 0.042(3) 0.098(4) 0.120(5) -0.043(4) -0.013(3) 0.023(3)
C62 0.052(3) 0.100(4) 0.056(3) 0.038(3) 0.007(2) 0.020(3)
C63 0.057(3) 0.070(3) 0.151(6) 0.018(4) -0.014(3) 0.027(3)
C64 0.052(3) 0.090(4) 0.081(3) 0.021(3) 0.010(2) 0.020(3)
C65 0.055(3) 0.100(5) 0.090(4) 0.042(3) 0.010(3) 0.009(3)
C66 0.049(3) 0.121(5) 0.095(4) 0.064(4) 0.007(3) -0.003(3)
C67 0.059(4) 0.204(8) 0.169(7) -0.092(6) -0.002(4) 0.028(4)

loop_
_atom_site_label
_atom_site_type_symbol
_atom_site_fract_x
_atom_site_fract_y
_atom_site_fract_z
_atom_site_U_iso_or_equiv
_atom_site_thermal_displace_type
_atom_site_occupancy
_atom_site_calc_flag
_atom_site_refinement_flags
_atom_site_disorder_group
Si Si 0.36061(7) 0.61828(7) 0.11712(5) 0.0246(2) Uani 1 d . .
O1 O 0.4774(2) 0.4590(2) 0.29982(13) 0.0328(5) Uani 1 d . .
O4 O 0.3940(2) 0.51734(15) 0.08431(12) 0.0268(5) Uani 1 d . .
O3 O 0.2279(2) 0.5934(2) 0.05539(12) 0.0277(5) Uani 1 d . .
O2 O 0.3577(2) 0.6182(2) 0.22267(12) 0.0275(5) Uani 1 d . .
C1 C 0.4658(3) 0.7482(2) 0.0969(2) 0.0364(8) Uani 1 d . .
H1A H 0.4433(10) 0.8087(4) 0.1097(13) 0.055 Uiso 1 calc R .
H1B H 0.4669(13) 0.7414(6) 0.0343(4) 0.055 Uiso 1 calc R .
H1C H 0.5427(4) 0.7632(9) 0.1358(10) 0.055 Uiso 1 calc R .
C2 C 0.5267(3) 0.3964(3) 0.3571(3) 0.0517(10) Uani 1 d . .
H2A H 0.4651(4) 0.3281(10) 0.3619(13) 0.077 Uiso 1 calc R .
H2B H 0.5675(18) 0.4398(8) 0.4165(5) 0.077 Uiso 1 calc R .
H2C H 0.5810(16) 0.3788(17) 0.3317(9) 0.077 Uiso 1 calc R .
C11 C 0.5612(2) 0.5562(2) 0.2865(2) 0.0262(7) Uani 1 d . .
C12 C 0.6137(2) 0.5532(2) 0.2175(2) 0.0273(7) Uani 1 d . .
C13 C 0.7019(2) 0.6513(2) 0.2092(2) 0.0272(7) Uani 1 d . .
H13 H 0.7390(2) 0.6499(2) 0.1639(2) 0.033 Uiso 1 calc R .
C14 C 0.7373(2) 0.7522(2) 0.2662(2) 0.0274(7) Uani 1 d . .
C15 C 0.6732(2) 0.7526(2) 0.3275(2) 0.0283(7) Uani 1 d . .
H15 H 0.6902(2) 0.8200(2) 0.3628(2) 0.034 Uiso 1 calc R .
C16 C 0.5845(2) 0.6563(2) 0.3381(2) 0.0268(7) Uani 1 d . .
C17 C 0.8405(3) 0.8557(2) 0.2584(2) 0.0334(7) Uani 1 d . .
C18 C 0.8097(4) 0.8951(3) 0.1671(2) 0.0600(11) Uani 1 d . .
H18A H 0.8774(7) 0.9563(15) 0.1608(8) 0.090 Uiso 1 calc R .
H18B H 0.7468(16) 0.9195(21) 0.1643(7) 0.090 Uiso 1 calc R .
H18C H 0.7854(22) 0.8344(7) 0.1187(3) 0.090 Uiso 1 calc R .
C19 C 0.9470(3) 0.8266(3) 0.2646(3) 0.0667(12) Uani 1 d . .
H19A H 1.0128(8) 0.8922(7) 0.2615(20) 0.100 Uiso 1 calc R .
H19B H 0.9291(9) 0.7693(17) 0.2150(11) 0.100 Uiso 1 calc R .
H19C H 0.9663(15) 0.7998(22) 0.3213(9) 0.100 Uiso 1 calc R .
C20 C 0.8752(4) 0.9531(3) 0.3330(3) 0.0588(11) Uani 1 d . .
H20A H 0.9413(15) 1.0155(8) 0.3258(11) 0.088 Uiso 1 calc R .
H20B H 0.8961(22) 0.9307(8) 0.3914(3) 0.088 Uiso 1 calc R .
H20C H 0.8102(9) 0.9747(14) 0.3289(11) 0.088 Uiso 1 calc R .
C21 C 0.3462(2) 0.6856(2) 0.2891(2) 0.0247(7) Uani 1 d . .
C22 C 0.4227(2) 0.7085(2) 0.3763(2) 0.0250(7) Uani 1 d . .
C23 C 0.4077(3) 0.7705(2) 0.4448(2) 0.0303(7) Uani 1 d . .
H23 H 0.4601(3) 0.7870(2) 0.5025(2) 0.036 Uiso 1 calc R .
C24 C 0.3187(3) 0.8091(2) 0.4315(2) 0.0310(7) Uani 1 d . .
C25 C 0.2444(3) 0.7839(2) 0.3437(2) 0.0307(7) Uani 1 d . .
H25 H 0.1838(3) 0.8091(2) 0.3325(2) 0.037 Uiso 1 calc R .
C26 C 0.2549(2) 0.7238(2) 0.2724(2) 0.0252(7) Uani 1 d . .
C27 C 0.2949(3) 0.8719(3) 0.5066(2) 0.0407(8) Uani 1 d . .
C28 C 0.2886(4) 0.9807(3) 0.4781(3) 0.0610(11) Uani 1 d . .
H28A H 0.2279(16) 0.9640(3) 0.4219(10) 0.092 Uiso 1 calc R .
H28B H 0.3628(8) 1.0283(9) 0.4697(17) 0.092 Uiso 1 calc R .
H28C H 0.2710(23) 1.0183(11) 0.5246(9) 0.092 Uiso 1 calc R .
C29 C 0.3894(4) 0.8989(4) 0.5966(3) 0.0728(14) Uani 1 d . .
H29A H 0.3711(15) 0.9376(23) 0.6419(6) 0.109 Uiso 1 calc R .
H29B H 0.4644(6) 0.9456(21) 0.5890(6) 0.109 Uiso 1 calc R .
H29C H 0.3924(18) 0.8306(4) 0.6158(10) 0.109 Uiso 1 calc R .
C30 C 0.1774(3) 0.7983(3) 0.5204(2) 0.0551(10) Uani 1 d . .
H30A H 0.1161(4) 0.7847(17) 0.4652(6) 0.083 Uiso 1 calc R .
H30B H 0.1624(11) 0.8355(9) 0.5687(11) 0.083 Uiso 1 calc R .
H30C H 0.1793(8) 0.7282(9) 0.5359(16) 0.083 Uiso 1 calc R .
C31 C 0.1369(2) 0.5237(2) 0.0875(2) 0.0252(7) Uani 1 d . .
C32 C 0.0994(2) 0.5728(2) 0.1483(2) 0.0252(6) Uani 1 d . .
C33 C 0.0103(2) 0.5042(2) 0.1821(2) 0.0284(7) Uani 1 d . .
H33 H -0.0166(2) 0.5367(2) 0.2225(2) 0.034 Uiso 1 calc R .
C34 C -0.0399(2) 0.3887(2) 0.1577(2) 0.0279(7) Uani 1 d . .
C35 C 0.0030(2) 0.3434(2) 0.0972(2) 0.0279(7) Uani 1 d . .
H35 H -0.0295(2) 0.2661(2) 0.0795(2) 0.034 Uiso 1 calc R .
C36 C 0.0924(2) 0.4093(2) 0.0624(2) 0.0251(7) Uani 1 d . .
C37 C -0.1388(3) 0.3120(3) 0.1943(2) 0.0334(7) Uani 1 d . .
C38 C -0.1090(3) 0.2164(3) 0.2315(3) 0.0523(10) Uani 1 d . .
H38A H -0.1721(10) 0.1685(12) 0.2534(15) 0.078 Uiso 1 calc R .
H38B H -0.0378(12) 0.2468(3) 0.2806(11) 0.078 Uiso 1 calc R .
H38C H -0.0984(21) 0.1739(12) 0.1839(5) 0.078 Uiso 1 calc R .
C39 C -0.1581(3) 0.3750(3) 0.2714(2) 0.0451(9) Uani 1 d . .
H39A H -0.2209(13) 0.3245(5) 0.2922(10) 0.068 Uiso 1 calc R .
H39B H -0.1782(19) 0.4351(12) 0.2497(5) 0.068 Uiso 1 calc R .
H39C H -0.0872(7) 0.4050(16) 0.3208(6) 0.068 Uiso 1 calc R .
C40 C -0.2521(3) 0.2631(3) 0.1174(2) 0.0433(8) Uani 1 d . .
H40A H -0.3149(5) 0.2164(15) 0.1402(4) 0.065 Uiso 1 calc R .
H40B H -0.2423(7) 0.2191(15) 0.0702(7) 0.065 Uiso 1 calc R .
H40C H -0.2706(10) 0.3230(3) 0.0930(10) 0.065 Uiso 1 calc R .
C41 C 0.3591(3) 0.4036(2) 0.0885(2) 0.0249(7) Uani 1 d . .
C42 C 0.2430(2) 0.3277(2) 0.0541(2) 0.0259(7) Uani 1 d . .
C43 C 0.2177(3) 0.2158(2) 0.0638(2) 0.0300(7) Uani 1 d . .
H43 H 0.1398(3) 0.1645(2) 0.0427(2) 0.036 Uiso 1 calc R .
C44 C 0.3023(3) 0.1771(2) 0.1031(2) 0.0310(7) Uani 1 d . .
C45 C 0.4178(3) 0.2561(2) 0.1311(2) 0.0326(7) Uani 1 d . .
H45 H 0.4773(3) 0.2319(2) 0.1553(2) 0.039 Uiso 1 calc R .
C46 C 0.4486(3) 0.3683(2) 0.1247(2) 0.0278(7) Uani 1 d . .
C47 C 0.2746(3) 0.0549(3) 0.1148(2) 0.0416(8) Uani 1 d . .
C48 C 0.3414(4) 0.0098(3) 0.0639(3) 0.0800(14) Uani 1 d . .
H48A H 0.3203(21) 0.0181(25) 0.0008(5) 0.120 Uiso 1 calc R .
H48B H 0.3215(22) -0.0682(8) 0.0690(19) 0.120 Uiso 1 calc R .
H48C H 0.4245(4) 0.0510(18) 0.0898(14) 0.120 Uiso 1 calc R .
C49 C 0.3106(5) 0.0454(3) 0.2140(3) 0.087(2) Uani 1 d . .
H49A H 0.2946(29) -0.0316(5) 0.2207(3) 0.130 Uiso 1 calc R .
H49B H 0.2669(22) 0.0719(27) 0.2458(5) 0.130 Uiso 1 calc R .
H49C H 0.3932(7) 0.0899(24) 0.2391(6) 0.130 Uiso 1 calc R .
C50 C 0.1449(4) -0.0196(3) 0.0751(4) 0.0793(14) Uani 1 d . .
H50A H 0.1215(8) -0.0150(21) 0.0114(6) 0.119 Uiso 1 calc R .
H50B H 0.0992(4) 0.0049(17) 0.1060(15) 0.119 Uiso 1 calc R .
H50C H 0.1321(6) -0.0958(5) 0.0829(20) 0.119 Uiso 1 calc R .
C51 C 0.5144(3) 0.6595(3) 0.4034(2) 0.0301(7) Uani 1 d . .
H51A H 0.5691(3) 0.7022(3) 0.4610(2) 0.036 Uiso 1 calc R .
H51B H 0.4750(3) 0.5834(3) 0.4141(2) 0.036 Uiso 1 calc R .
C52 C 0.1623(3) 0.6964(2) 0.1818(2) 0.0287(7) Uani 1 d . .
H52A H 0.1052(3) 0.7267(2) 0.1880(2) 0.034 Uiso 1 calc R .
H52B H 0.1996(3) 0.7327(2) 0.1368(2) 0.034 Uiso 1 calc R .
C53 C 0.1451(2) 0.3594(2) 0.0026(2) 0.0283(7) Uani 1 d . .
H53A H 0.1756(2) 0.4129(2) -0.0365(2) 0.034 Uiso 1 calc R .
H53B H 0.0832(2) 0.2929(2) -0.0362(2) 0.034 Uiso 1 calc R .
C54 C 0.5764(3) 0.4479(2) 0.1512(2) 0.0317(7) Uani 1 d . .
H54A H 0.5971(3) 0.4702(2) 0.0959(2) 0.038 Uiso 1 calc R .
H54B H 0.6228(3) 0.4066(2) 0.1772(2) 0.038 Uiso 1 calc R .
C61 C 0.1649(4) 0.3791(5) 0.4631(4) 0.097(2) Uani 1 d . .
C62 C 0.1601(4) 0.2753(5) 0.4590(3) 0.0731(14) Uani 1 d . .
H62 H 0.1406(4) 0.2337(5) 0.5049(3) 0.088 Uiso 1 calc R .
C63 C 0.1855(4) 0.2255(4) 0.3822(5) 0.100(2) Uani 1 d . .
H63 H 0.1821(4) 0.1527(4) 0.3786(5) 0.120 Uiso 1 calc R .
C64 C 0.2132(4) 0.2881(5) 0.3185(3) 0.0781(14) Uani 1 d . .
H64 H 0.2301(4) 0.2607(5) 0.2686(3) 0.094 Uiso 1 calc R .
C65 C 0.2164(4) 0.3986(5) 0.3289(4) 0.089(2) Uani 1 d . .
H65 H 0.2373(4) 0.4427(5) 0.2846(4) 0.107 Uiso 1 calc R .
C66 C 0.1922(4) 0.4429(6) 0.3956(4) 0.100(2) Uani 1 d . .
H66 H 0.1932(4) 0.5149(6) 0.3977(4) 0.120 Uiso 1 calc R .
C67 C 0.1417(5) 0.4328(7) 0.5361(5) 0.162(4) Uani 1 d . .
H67A H 0.1617(54) 0.5107(15) 0.5305(25) 0.243 Uiso 1 calc R .
H67B H 0.1881(44) 0.4264(48) 0.5934(5) 0.243 Uiso 1 calc R .
H67C H 0.0597(13) 0.3973(37) 0.5331(28) 0.243 Uiso 1 calc R .

loop_
_atom_type_symbol
_atom_type_description
_atom_type_scat_dispersion_real
_atom_type_scat_dispersion_imag
_atom_type_scat_source
C C 0.0033 0.0016 'International Tables Vol C Tables 4.2.6.8 and 6.1.1.4'
H H 0.0000 0.0000 'International Tables Vol C Tables 4.2.6.8 and 6.1.1.4'
O O 0.0106 0.0060 'International Tables Vol C Tables 4.2.6.8 and 6.1.1.4'
Si Si 0.0817 0.0704 'International Tables Vol C Tables 4.2.6.8 and 6.1.1.4'

loop_
_geom_angle_atom_site_label_1
_geom_angle_atom_site_label_2
_geom_angle_atom_site_label_3
_geom_angle
_geom_angle_site_symmetry_1
_geom_angle_site_symmetry_3
_geom_angle_publ_flag
O4 Si O2 110.41(10) . . y
O4 Si O3 107.07(11) . . y
O2 Si O3 107.48(10) . . y
O4 Si C1 107.61(13) . . y
O2 Si C1 113.43(13) . . y
O3 Si C1 110.67(13) . . y
C11 O1 C2 112.8(2) . . ?
C41 O4 Si 137.4(2) . . ?
C31 O3 Si 115.7(2) . . ?
C21 O2 Si 137.7(2) . . ?
O1 C11 C16 118.8(2) . . ?
O1 C11 C12 119.7(3) . . ?
C16 C11 C12 121.3(3) . . ?
C11 C12 C13 118.0(3) . . ?
C11 C12 C54 122.2(3) . . ?
C13 C12 C54 119.8(3) . . ?
C12 C13 C14 122.5(3) . . ?
C15 C14 C13 116.7(3) . . ?
C15 C14 C17 122.9(3) . . ?
C13 C14 C17 120.4(2) . . ?
C14 C15 C16 122.4(3) . . ?
C11 C16 C15 118.3(3) . . ?
C11 C16 C51 120.3(3) . . ?
C15 C16 C51 121.3(3) . . ?
C20 C17 C14 112.8(3) . . ?
C20 C17 C18 107.7(3) . . ?
C14 C17 C18 110.2(3) . . ?
C20 C17 C19 108.1(3) . . ?
C14 C17 C19 109.3(3) . . ?
C18 C17 C19 108.6(3) . . ?
O2 C21 C22 118.3(2) . . ?
O2 C21 C26 121.6(2) . . ?
C22 C21 C26 119.9(2) . . ?
C23 C22 C21 118.8(3) . . ?
C23 C22 C51 117.3(2) . . ?
C21 C22 C51 123.7(2) . . ?
C24 C23 C22 123.2(3) . . ?
C23 C24 C25 116.0(3) . . ?
C23 C24 C27 124.7(3) . . ?
C25 C24 C27 119.3(3) . . ?
C26 C25 C24 123.9(3) . . ?
C25 C26 C21 118.2(3) . . ?
C25 C26 C52 117.8(3) . . ?
C21 C26 C52 123.8(2) . . ?
C30 C27 C28 108.7(3) . . ?
C30 C27 C29 108.5(3) . . ?
C28 C27 C29 109.1(3) . . ?
C30 C27 C24 108.5(3) . . ?
C28 C27 C24 110.0(3) . . ?
C29 C27 C24 112.0(3) . . ?
C32 C31 C36 122.2(3) . . ?
C32 C31 O3 117.7(2) . . ?
C36 C31 O3 120.0(2) . . ?
C31 C32 C33 118.3(3) . . ?
C31 C32 C52 119.4(3) . . ?
C33 C32 C52 122.1(2) . . ?
C32 C33 C34 122.1(3) . . ?
C33 C34 C35 117.1(3) . . ?
C33 C34 C37 122.6(3) . . ?
C35 C34 C37 120.3(3) . . ?
C36 C35 C34 122.4(3) . . ?
C31 C36 C35 117.8(3) . . ?
C31 C36 C53 119.9(3) . . ?
C35 C36 C53 122.2(3) . . ?
C40 C37 C39 108.9(3) . . ?
C40 C37 C38 109.1(3) . . ?
C39 C37 C38 107.6(3) . . ?
C40 C37 C34 109.0(2) . . ?
C39 C37 C34 111.8(3) . . ?
C38 C37 C34 110.4(3) . . ?
O4 C41 C42 122.5(3) . . ?
O4 C41 C46 116.0(2) . . ?
C42 C41 C46 121.4(3) . . ?
C41 C42 C43 117.5(3) . . ?
C41 C42 C53 123.5(3) . . ?
C43 C42 C53 118.8(3) . . ?
C44 C43 C42 123.2(3) . . ?
C43 C44 C45 116.4(3) . . ?
C43 C44 C47 123.3(3) . . ?
C45 C44 C47 120.3(3) . . ?
C46 C45 C44 123.2(3) . . ?
C45 C46 C41 118.0(3) . . ?
C45 C46 C54 120.2(3) . . ?
C41 C46 C54 121.7(3) . . ?
C49 C47 C50 108.9(3) . . ?
C49 C47 C44 110.0(3) . . ?
C50 C47 C44 112.6(3) . . ?
C49 C47 C48 109.5(4) . . ?
C50 C47 C48 106.5(3) . . ?
C44 C47 C48 109.3(3) . . ?
C16 C51 C22 117.6(2) . . ?
C32 C52 C26 113.1(2) . . ?
C36 C53 C42 114.5(2) . . ?
C46 C54 C12 117.9(2) . . ?
C62 C61 C66 121.4(6) . . ?
C62 C61 C67 123.2(7) . . ?
C66 C61 C67 115.4(7) . . ?
C61 C62 C63 120.4(5) . . ?
C64 C63 C62 117.7(5) . . ?
C63 C64 C65 117.8(5) . . ?
C66 C65 C64 125.1(6) . . ?
C65 C66 C61 117.6(7) . . ?

loop_
_geom_bond_atom_site_label_1
_geom_bond_atom_site_label_2
_geom_bond_distance
_geom_bond_site_symmetry_2
_geom_bond_publ_flag
Si O2 1.623(2) . y
Si O3 1.631(2) . y
Si O4 1.618(2) . y
Si C1 1.816(3) . y
O1 C11 1.378(3) . ?
O1 C2 1.419(4) . ?
O4 C41 1.386(3) . ?
O3 C31 1.390(3) . ?
O2 C21 1.380(3) . ?
C11 C16 1.382(4) . ?
C11 C12 1.383(4) . ?
C12 C13 1.385(4) . ?
C12 C54 1.512(4) . ?
C13 C14 1.396(4) . ?
C14 C15 1.385(4) . ?
C14 C17 1.523(4) . ?
C15 C16 1.386(4) . ?
C16 C51 1.500(4) . ?
C17 C20 1.519(4) . ?
C17 C18 1.524(5) . ?
C17 C19 1.525(5) . ?
C21 C22 1.393(4) . ?
C21 C26 1.404(4) . ?
C22 C23 1.386(4) . ?
C22 C51 1.515(4) . ?
C23 C24 1.381(4) . ?
C24 C25 1.387(4) . ?
C24 C27 1.531(4) . ?
C25 C26 1.375(4) . ?
C26 C52 1.515(4) . ?
C27 C30 1.517(5) . ?
C27 C28 1.525(5) . ?
C27 C29 1.522(5) . ?
C31 C32 1.375(4) . ?
C31 C36 1.377(4) . ?
C32 C33 1.384(4) . ?
C32 C52 1.501(4) . ?
C33 C34 1.385(4) . ?
C34 C35 1.392(4) . ?
C34 C37 1.531(4) . ?
C35 C36 1.384(4) . ?
C36 C53 1.509(4) . ?
C37 C40 1.519(4) . ?
C37 C39 1.524(4) . ?
C37 C38 1.525(4) . ?
C41 C42 1.389(4) . ?
C41 C46 1.390(4) . ?
C42 C43 1.391(4) . ?
C42 C53 1.514(4) . ?
C43 C44 1.381(4) . ?
C44 C45 1.390(4) . ?
C44 C47 1.522(4) . ?
C45 C46 1.377(4) . ?
C46 C54 1.508(4) . ?
C47 C49 1.501(5) . ?
C47 C50 1.519(5) . ?
C47 C48 1.527(5) . ?
C61 C62 1.327(7) . ?
C61 C66 1.381(8) . ?
C61 C67 1.437(7) . ?
C62 C63 1.475(8) . ?
C63 C64 1.326(7) . ?
C64 C65 1.424(7) . ?
C65 C66 1.303(8) . ?

loop_
_cod_related_entry_id
_cod_related_entry_database
_cod_related_entry_code
1 ChemSpider 30661118
